data_7704073
loop_
_publ_author_name
'Huang, Lijuan'
'Wang, Lei'
'Zhao, Yan'
'Huang, Ling'
'Bi, Jian'
'Zou, Guohong'
'Lin, Zhien'
'Gao, Daojiang'

_publ_section_title
;
 Two amino acid-templated metal phosphates: surfactant-thermal synthesis,
 water stability, and proton conduction.
;
_journal_issue 17
_journal_name_full 'Dalton transactions (Cambridge, England : 2003)'
_journal_page_first 5440
_journal_page_last 5444
_journal_paper_doi 10.1039/d0dt00966k
_journal_volume 49
_journal_year 2020
_chemical_formula_moiety 'C6 H12 N O6 P Zn'
_chemical_formula_sum 'C6 H12 N O6 P Zn'
_chemical_formula_weight 290.51
_space_group_crystal_system orthorhombic
_space_group_IT_number 73
_space_group_name_Hall '-I 2b 2c'
_space_group_name_H-M_alt 'I b c a'
_atom_sites_solution_hydrogens geom
_atom_sites_solution_primary direct
_audit_creation_date 2019-12-25
_audit_creation_method
;
Olex2 1.2
(compiled 2018.05.29 svn.r3508 for OlexSys, GUI svn.r5506)
;
_audit_update_record
;
2020-03-11 deposited with the CCDC.	2020-04-14 downloaded from the CCDC.
;
_cell_angle_alpha 90
_cell_angle_beta 90
_cell_angle_gamma 90
_cell_formula_units_Z 16
_cell_length_a 8.72446(14)
_cell_length_b 22.3339(4)
_cell_length_c 20.8612(3)
_cell_measurement_reflns_used 3453
_cell_measurement_temperature 294(3)
_cell_measurement_theta_max 72.7210
_cell_measurement_theta_min 4.2440
_cell_volume 4064.83(11)
_computing_cell_refinement 'CrysAlisPro 1.171.38.46 (Rigaku OD, 2015)'
_computing_data_collection 'CrysAlisPro 1.171.38.46 (Rigaku OD, 2015)'
_computing_data_reduction 'CrysAlisPro 1.171.38.46 (Rigaku OD, 2015)'
_computing_molecular_graphics 'Olex2 (Dolomanov et al., 2009)'
_computing_publication_material 'Olex2 (Dolomanov et al., 2009)'
_computing_structure_refinement 'ShelXL (Sheldrick, 2015)'
_computing_structure_solution 'ShelXT (Sheldrick, 2015)'
_diffrn_ambient_environment air
_diffrn_ambient_temperature 294(3)
_diffrn_detector 'CCD plate'
_diffrn_detector_area_resol_mean 15.9595
_diffrn_detector_type EosS2
_diffrn_measured_fraction_theta_full 1.000
_diffrn_measured_fraction_theta_max 1.000
_diffrn_measurement_details
;
List of Runs (angles in degrees, time in seconds):

  # Type    Start    End  Width  t~exp~   \w     \q     \k     \f   Frames
#--------------------------------------------------------------------------
  1  \w    -53.00  31.00   1.00    4.41    --  -36.54  57.00   0.00   84
  2  \w    -63.00  31.00   1.00    4.41    --  -36.54  77.00 -90.00   94
  3  \w   -105.00 -52.00   1.00    4.41    --  -36.54-156.00 -74.00   53
  4  \w     23.00  90.00   1.00    4.41    --   36.54-125.00-180.00   67
  5  \w     41.00 125.00   1.00   17.63    --  108.71 -53.00 -47.00   84
  6  \w     91.00 176.00   1.00   17.63    --  108.71  61.00 120.00   85
  7  \w     39.00  95.00   1.00   17.63    --  108.71 -94.00-120.00   56
  8  \w     49.00 102.00   1.00   17.63    --  108.71 -94.00 120.00   53
  9  \w     59.00  99.00   1.00   17.63    --  108.71 -61.00-150.00   40
 10  \w     46.00 100.00   1.00   17.63    --  108.71-111.00  90.00   54
;
_diffrn_measurement_device 'four-circle diffractometer'
_diffrn_measurement_device_type 'New Gemini, Dual, Cu at zero, EosS2'
_diffrn_measurement_method '\w scans'
_diffrn_orient_matrix_type 'CrysAlisPro convention (1999,Acta A55,543-557)'
_diffrn_orient_matrix_UB_11 0.1026805000
_diffrn_orient_matrix_UB_12 0.0374709000
_diffrn_orient_matrix_UB_13 -0.0447191000
_diffrn_orient_matrix_UB_21 0.0470483000
_diffrn_orient_matrix_UB_22 -0.0572925000
_diffrn_orient_matrix_UB_23 -0.0361613000
_diffrn_orient_matrix_UB_31 -0.1357103000
_diffrn_orient_matrix_UB_32 0.0085238000
_diffrn_orient_matrix_UB_33 -0.0463280000
_diffrn_radiation_monochromator graphite
_diffrn_radiation_probe x-ray
_diffrn_radiation_type CuK\a
_diffrn_radiation_wavelength 1.54184
_diffrn_reflns_av_R_equivalents 0.0309
_diffrn_reflns_av_unetI/netI 0.0269
_diffrn_reflns_Laue_measured_fraction_full 1.000
_diffrn_reflns_Laue_measured_fraction_max 1.000
_diffrn_reflns_limit_h_max 6
_diffrn_reflns_limit_h_min -10
_diffrn_reflns_limit_k_max 26
_diffrn_reflns_limit_k_min -21
_diffrn_reflns_limit_l_max 14
_diffrn_reflns_limit_l_min -24
_diffrn_reflns_number 5625
_diffrn_reflns_point_group_measured_fraction_full 1.000
_diffrn_reflns_point_group_measured_fraction_max 1.000
_diffrn_reflns_theta_full 67.005
_diffrn_reflns_theta_max 67.005
_diffrn_reflns_theta_min 3.959
_diffrn_source 'fine-focus sealed X-ray tube'
_diffrn_source_type 'Enhance (Cu) X-ray Source'
_exptl_absorpt_coefficient_mu 5.005
_exptl_absorpt_correction_T_max 1.00000
_exptl_absorpt_correction_T_min 0.47338
_exptl_absorpt_correction_type multi-scan
_exptl_absorpt_process_details
;
CrysAlisPro 1.171.38.46 (Rigaku Oxford Diffraction, 2015)
Empirical absorption correction using spherical harmonics,
 implemented in SCALE3 ABSPACK scaling algorithm.
;
_exptl_crystal_colour 'clear colourless'
_exptl_crystal_colour_lustre clear
_exptl_crystal_colour_primary colourless
_exptl_crystal_density_diffrn 1.899
_exptl_crystal_description prism
_exptl_crystal_F_000 2368
_exptl_crystal_size_max 0.38
_exptl_crystal_size_mid 0.28
_exptl_crystal_size_min 0.24
_refine_diff_density_max 0.844
_refine_diff_density_min -0.697
_refine_diff_density_rms 0.146
_refine_ls_extinction_method none
_refine_ls_goodness_of_fit_ref 1.077
_refine_ls_hydrogen_treatment constr
_refine_ls_matrix_type full
_refine_ls_number_parameters 138
_refine_ls_number_reflns 1819
_refine_ls_number_restraints 0
_refine_ls_restrained_S_all 1.077
_refine_ls_R_factor_all 0.0542
_refine_ls_R_factor_gt 0.0517
_refine_ls_shift/su_max 0.001
_refine_ls_shift/su_mean 0.000
_refine_ls_structure_factor_coef Fsqd
_refine_ls_weighting_details 'w=1/[\s^2^(Fo^2^)+(0.1034P)^2^+5.1484P] where P=(Fo^2^+2Fc^2^)/3'
_refine_ls_weighting_scheme calc
_refine_ls_wR_factor_gt 0.1391
_refine_ls_wR_factor_ref 0.1422
_reflns_Friedel_coverage 0.000
_reflns_number_gt 1673
_reflns_number_total 1819
_reflns_threshold_expression 'I > 2\s(I)'
_cod_data_source_file d0dt00966k2.cif
_cod_data_source_block h1-105-4
_cod_depositor_comments 'Adding full bibliography for 7704073--7704074.cif.'
_cod_original_cell_volume 4064.84(10)
_cod_database_code 7704073
_shelx_shelxl_version_number 2014/7
_shelx_space_group_comment
;
The symmetry employed for this shelxl refinement is uniquely defined
by the following loop, which should always be used as a source of
symmetry information in preference to the above space-group names.
They are only intended as comments.
;
_shelx_estimated_absorpt_t_max 0.380
_shelx_estimated_absorpt_t_min 0.252
_reflns_odcompleteness_completeness 99.95
_reflns_odcompleteness_iscentric 1
_reflns_odcompleteness_theta 66.97
_olex2_refinement_description
;
1. Fixed Uiso
 At 1.2 times of:
  All C(H) groups, All C(H,H) groups, All N(H,H) groups
 At 1.5 times of:
  All O(H) groups
2.a Ternary CH refined with riding coordinates:
 C2(H2)
2.b Secondary CH2 refined with riding coordinates:
 N1(H1A,H1B), C3(H3A,H3B), C4(H4A,H4B), C5(H5A,H5B), C6(H6A,H6B)
2.c Idealised tetrahedral OH refined as rotating group:
 O4(H4)
;
_olex2_date_sample_data_collection 2019-03-19
_olex2_submission_special_instructions 'No special instructions were received'
_oxdiff_exptl_absorpt_empirical_details
;
Empirical correction (ABSPACK) includes:
- Absorption correction using spherical harmonics
- Frame scaling
- Detector area scaling
;
_oxdiff_exptl_absorpt_empirical_full_max 1.825
_oxdiff_exptl_absorpt_empirical_full_min 0.640

loop_
_space_group_symop_operation_xyz
'x, y, z'
'-x+1/2, -y, z+1/2'
'-x, y+1/2, -z+1/2'
'x+1/2, -y+1/2, -z'
'x+1/2, y+1/2, z+1/2'
'-x+1, -y+1/2, z+1'
'-x+1/2, y+1, -z+1'
'x+1, -y+1, -z+1/2'
'-x, -y, -z'
'x-1/2, y, -z-1/2'
'x, -y-1/2, z-1/2'
'-x-1/2, y-1/2, z'
'-x+1/2, -y+1/2, -z+1/2'
'x, y+1/2, -z'
'x+1/2, -y, z'
'-x, y, z+1/2'

loop_
_atom_site_label
_atom_site_type_symbol
_atom_site_fract_x
_atom_site_fract_y
_atom_site_fract_z
_atom_site_U_iso_or_equiv
_atom_site_adp_type
_atom_site_occupancy
_atom_site_site_symmetry_order
_atom_site_calc_flag
_atom_site_refinement_flags_posn
_atom_site_refinement_flags_adp
_atom_site_refinement_flags_occupancy
_atom_site_disorder_assembly
_atom_site_disorder_group
Zn1 Zn 0.5000 0.7500 0.55369(3) 0.0214(3) Uani 1 2 d S T P . .
Zn2 Zn 0.5000 0.7500 0.76149(3) 0.0236(3) Uani 1 2 d S T P . .
P1 P 0.27789(9) 0.69513(3) 0.65501(3) 0.0197(3) Uani 1 1 d . . . . .
O1 O 0.3175(3) 0.74326(10) 0.60585(12) 0.0278(5) Uani 1 1 d . . . . .
O2 O 0.3867(3) 0.69446(11) 0.71050(12) 0.0366(6) Uani 1 1 d . . . . .
O3 O 0.1124(3) 0.70057(11) 0.67676(12) 0.0334(6) Uani 1 1 d . . . . .
O4 O 0.2845(3) 0.63206(11) 0.62225(13) 0.0400(7) Uani 1 1 d . . . . .
H4 H 0.3499 0.6323 0.5940 0.060 Uiso 1 1 calc GR . . . .
O5 O 0.5444(5) 0.68741(14) 0.49159(15) 0.0568(9) Uani 1 1 d . . . . .
O6 O 0.4828(5) 0.60092(16) 0.53400(19) 0.0818(15) Uani 1 1 d . . . . .
N1 N 0.6451(3) 0.64691(11) 0.38408(12) 0.0262(6) Uani 1 1 d . . . . .
H1A H 0.6949 0.6775 0.4017 0.031 Uiso 1 1 calc R . . . .
H1B H 0.5577 0.6609 0.3679 0.031 Uiso 1 1 calc R . . . .
C1 C 0.5347(4) 0.63225(16) 0.49179(16) 0.0306(7) Uani 1 1 d . . . . .
C2 C 0.6099(4) 0.60213(15) 0.43425(15) 0.0312(7) Uani 1 1 d . . . . .
H2 H 0.7086 0.5866 0.4493 0.037 Uiso 1 1 calc R . . . .
C3 C 0.5241(5) 0.54942(19) 0.40635(18) 0.0383(9) Uani 1 1 d . . . . .
H3A H 0.4244 0.5625 0.3913 0.046 Uiso 1 1 calc R . . . .
H3B H 0.5084 0.5195 0.4394 0.046 Uiso 1 1 calc R . . . .
C4 C 0.6138(6) 0.52179(17) 0.35051(19) 0.0481(11) Uani 1 1 d . . . . .
H4A H 0.7062 0.5030 0.3668 0.058 Uiso 1 1 calc R . . . .
H4B H 0.5519 0.4911 0.3301 0.058 Uiso 1 1 calc R . . . .
C5 C 0.6572(6) 0.56943(19) 0.30103(18) 0.0506(11) Uani 1 1 d . . . . .
H5A H 0.7222 0.5515 0.2685 0.061 Uiso 1 1 calc R . . . .
H5B H 0.5650 0.5839 0.2801 0.061 Uiso 1 1 calc R . . . .
C6 C 0.7399(5) 0.62142(17) 0.33121(17) 0.0360(8) Uani 1 1 d . . . . .
H6A H 0.8378 0.6081 0.3481 0.043 Uiso 1 1 calc R . . . .
H6B H 0.7592 0.6520 0.2992 0.043 Uiso 1 1 calc R . . . .

loop_
_atom_site_aniso_label
_atom_site_aniso_U_11
_atom_site_aniso_U_22
_atom_site_aniso_U_33
_atom_site_aniso_U_23
_atom_site_aniso_U_13
_atom_site_aniso_U_12
Zn1 0.0261(4) 0.0202(4) 0.0180(4) 0.000 0.000 -0.00192(19)
Zn2 0.0168(4) 0.0352(4) 0.0190(4) 0.000 0.000 -0.0003(2)
P1 0.0165(4) 0.0240(5) 0.0184(4) -0.0037(2) 0.0010(3) -0.0014(3)
O1 0.0234(13) 0.0315(11) 0.0285(11) 0.0027(9) 0.0025(10) 0.0051(8)
O2 0.0371(14) 0.0402(14) 0.0324(12) 0.0062(10) -0.0137(11) -0.0095(11)
O3 0.0215(12) 0.0471(14) 0.0317(12) -0.0094(10) 0.0069(10) -0.0016(10)
O4 0.0468(15) 0.0304(12) 0.0428(14) -0.0126(11) 0.0197(12) -0.0120(11)
O5 0.081(2) 0.0428(16) 0.0470(17) -0.0288(14) 0.0320(17) -0.0231(16)
O6 0.143(4) 0.0440(18) 0.058(2) 0.0107(16) 0.061(2) 0.0238(19)
N1 0.0292(14) 0.0266(12) 0.0229(13) -0.0048(10) -0.0011(11) -0.0012(11)
C1 0.0315(15) 0.0382(18) 0.0222(17) -0.0022(14) 0.0022(14) 0.0091(15)
C2 0.0393(19) 0.0276(16) 0.0266(16) -0.0004(13) 0.0044(14) 0.0055(14)
C3 0.047(2) 0.0289(19) 0.039(2) 0.0020(15) 0.0035(16) -0.0020(16)
C4 0.069(3) 0.0274(18) 0.048(2) -0.0097(15) 0.005(2) 0.0017(19)
C5 0.077(3) 0.045(2) 0.0297(19) -0.0122(16) 0.0061(19) 0.002(2)
C6 0.042(2) 0.0366(19) 0.0290(15) 0.0012(14) 0.0088(16) 0.0060(16)

loop_
_atom_type_symbol
_atom_type_description
_atom_type_scat_dispersion_real
_atom_type_scat_dispersion_imag
_atom_type_scat_source
C C 0.0181 0.0091 'International Tables Vol C Tables 4.2.6.8 and 6.1.1.4'
H H 0.0000 0.0000 'International Tables Vol C Tables 4.2.6.8 and 6.1.1.4'
N N 0.0311 0.0180 'International Tables Vol C Tables 4.2.6.8 and 6.1.1.4'
O O 0.0492 0.0322 'International Tables Vol C Tables 4.2.6.8 and 6.1.1.4'
P P 0.2955 0.4335 'International Tables Vol C Tables 4.2.6.8 and 6.1.1.4'
Zn Zn -1.5491 0.6778 'International Tables Vol C Tables 4.2.6.8 and 6.1.1.4'

loop_
_geom_angle_atom_site_label_1
_geom_angle_atom_site_label_2
_geom_angle_atom_site_label_3
_geom_angle
_geom_angle_site_symmetry_1
_geom_angle_site_symmetry_3
_geom_angle_publ_flag
O1 Zn1 O1 111.53(15) 6_564 . ?
O1 Zn1 O5 118.86(12) 6_564 6_564 ?
O1 Zn1 O5 118.86(12) . . ?
O1 Zn1 O5 105.47(14) . 6_564 ?
O1 Zn1 O5 105.47(14) 6_564 . ?
O5 Zn1 O5 96.5(2) 6_564 . ?
O2 Zn2 O2 112.32(15) . 6_564 ?
O2 Zn2 O3 118.22(11) 6_564 10_657 ?
O2 Zn2 O3 105.03(11) 6_564 13_566 ?
O2 Zn2 O3 105.03(11) . 10_657 ?
O2 Zn2 O3 118.22(11) . 13_566 ?
O3 Zn2 O3 97.80(16) 13_566 10_657 ?
O1 P1 O4 109.39(13) . . ?
O2 P1 O1 112.54(15) . . ?
O2 P1 O3 111.86(15) . . ?
O2 P1 O4 107.76(16) . . ?
O3 P1 O1 111.11(15) . . ?
O3 P1 O4 103.73(14) . . ?
P1 O1 Zn1 128.29(14) . . ?
P1 O2 Zn2 138.80(16) . . ?
P1 O3 Zn2 135.85(15) . 13_566 ?
P1 O4 H4 109.5 . . ?
C1 O5 Zn1 134.5(3) . . ?
H1A N1 H1B 107.9 . . ?
C2 N1 H1A 109.1 . . ?
C2 N1 H1B 109.1 . . ?
C2 N1 C6 112.3(3) . . ?
C6 N1 H1A 109.1 . . ?
C6 N1 H1B 109.1 . . ?
O5 C1 C2 114.1(3) . . ?
O6 C1 O5 127.1(3) . . ?
O6 C1 C2 118.5(3) . . ?
N1 C2 C1 110.4(3) . . ?
N1 C2 H2 106.4 . . ?
N1 C2 C3 110.9(3) . . ?
C1 C2 H2 106.4 . . ?
C3 C2 C1 115.7(3) . . ?
C3 C2 H2 106.4 . . ?
C2 C3 H3A 109.5 . . ?
C2 C3 H3B 109.5 . . ?
C2 C3 C4 110.7(3) . . ?
H3A C3 H3B 108.1 . . ?
C4 C3 H3A 109.5 . . ?
C4 C3 H3B 109.5 . . ?
C3 C4 H4A 109.4 . . ?
C3 C4 H4B 109.4 . . ?
H4A C4 H4B 108.0 . . ?
C5 C4 C3 111.0(3) . . ?
C5 C4 H4A 109.4 . . ?
C5 C4 H4B 109.4 . . ?
C4 C5 H5A 109.2 . . ?
C4 C5 H5B 109.2 . . ?
H5A C5 H5B 107.9 . . ?
C6 C5 C4 111.9(3) . . ?
C6 C5 H5A 109.2 . . ?
C6 C5 H5B 109.2 . . ?
N1 C6 C5 109.7(3) . . ?
N1 C6 H6A 109.7 . . ?
N1 C6 H6B 109.7 . . ?
C5 C6 H6A 109.7 . . ?
C5 C6 H6B 109.7 . . ?
H6A C6 H6B 108.2 . . ?

loop_
_geom_bond_atom_site_label_1
_geom_bond_atom_site_label_2
_geom_bond_distance
_geom_bond_site_symmetry_2
_geom_bond_publ_flag
Zn1 O1 1.934(3) 6_564 ?
Zn1 O1 1.934(3) . ?
Zn1 O5 1.945(3) . ?
Zn1 O5 1.945(3) 6_564 ?
Zn2 O2 1.910(2) 6_564 ?
Zn2 O2 1.910(2) . ?
Zn2 O3 1.960(2) 13_566 ?
Zn2 O3 1.960(2) 10_657 ?
P1 O1 1.525(3) . ?
P1 O2 1.497(3) . ?
P1 O3 1.518(2) . ?
P1 O4 1.567(2) . ?
O3 Zn2 1.959(2) 13_566 ?
O4 H4 0.8200 . ?
O5 C1 1.235(5) . ?
O6 C1 1.212(5) . ?
N1 H1A 0.8900 . ?
N1 H1B 0.8900 . ?
N1 C2 1.480(4) . ?
N1 C6 1.492(4) . ?
C1 C2 1.524(4) . ?
C2 H2 0.9800 . ?
C2 C3 1.511(5) . ?
C3 H3A 0.9700 . ?
C3 H3B 0.9700 . ?
C3 C4 1.533(6) . ?
C4 H4A 0.9700 . ?
C4 H4B 0.9700 . ?
C4 C5 1.530(6) . ?
C5 H5A 0.9700 . ?
C5 H5B 0.9700 . ?
C5 C6 1.505(6) . ?
C6 H6A 0.9700 . ?
C6 H6B 0.9700 . ?

loop_
_geom_hbond_atom_site_label_D
_geom_hbond_atom_site_label_H
_geom_hbond_atom_site_label_A
_geom_hbond_distance_DH
_geom_hbond_distance_HA
_geom_hbond_distance_DA
_geom_hbond_angle_DHA
_geom_hbond_site_symmetry_A
O4 H4 O6 0.82 1.85 2.621(4) 157.3 .
N1 H1A O1 0.89 2.07 2.885(3) 151.2 4_566
N1 H1B O3 0.89 1.96 2.845(4) 170.2 7_545
